data_7231680
loop_
_publ_author_name
'Zhang, Jie'
'Gao, Ling-Ling'
'Zhai, Li-jun'
'Wang, Xiao-Qing'
'Fan, Li-Ming'
'Hu, Tuo-Ping'

_publ_section_title
;
 Gas adsorption, magnetic, and fluorescent sensing properties of four
 coordination polymers based on 1,3,5-tris(4-carbonylphenyloxy)benzene and
 bis(imidazole) linkers
;
_journal_issue 47
_journal_name_full CrystEngComm
_journal_page_first 7666
_journal_paper_doi 10.1039/C8CE01421C
_journal_volume 20
_journal_year 2018
_chemical_formula_sum 'C25 H38 Fe N2 P2 Pb'
_chemical_formula_weight 691.55
_space_group_crystal_system monoclinic
_space_group_IT_number 14
_space_group_name_Hall '-P 2yn'
_space_group_name_H-M_alt 'P 1 21/n 1'
_symmetry_space_group_name_Hall '-P 2yn'
_symmetry_space_group_name_H-M 'P 1 21/n 1'
_atom_sites_solution_hydrogens geom
_audit_creation_method SHELXL-2014/7
_audit_update_record
;
2018-06-11 deposited with the CCDC.
2018-10-18 downloaded from the CCDC.
;
_cell_angle_alpha 90
_cell_angle_beta 91.812(4)
_cell_angle_gamma 90
_cell_formula_units_Z 4
_cell_length_a 10.2058(5)
_cell_length_b 17.9059(9)
_cell_length_c 14.6501(8)
_cell_measurement_reflns_used 34652
_cell_measurement_temperature 100(2)
_cell_measurement_theta_max 30.60
_cell_measurement_theta_min 1.80
_cell_volume 2675.9(2)
_computing_structure_refinement 'SHELXL-2014/7 (Sheldrick, 2014)'
_diffrn_ambient_temperature 100
_diffrn_detector Pilatus200K
_diffrn_detector_area_resol_mean 5.81
_diffrn_detector_type 'DECTRIS PILATUS 200K'
_diffrn_measured_fraction_theta_full 0.999
_diffrn_measured_fraction_theta_max 0.910
_diffrn_measurement_details ' 605 frames, detector distance = 60 mm'
_diffrn_measurement_device 'Eulerian 4-circle diffractometer'
_diffrn_measurement_device_type 'STOE STADIVARI'
_diffrn_measurement_method 'rotation method, \w scans'
_diffrn_radiation_collimation '1.2 0.6 mm diameter'
_diffrn_radiation_monochromator 'Graded multilayer mirror'
_diffrn_radiation_polarisn_norm 0
_diffrn_radiation_probe x-ray
_diffrn_radiation_type 'Mo K\a'
_diffrn_radiation_wavelength 0.71073
_diffrn_reflns_av_R_equivalents 0.0444
_diffrn_reflns_av_unetI/netI 0.0430
_diffrn_reflns_Laue_measured_fraction_full 0.999
_diffrn_reflns_Laue_measured_fraction_max 0.910
_diffrn_reflns_limit_h_max 14
_diffrn_reflns_limit_h_min -11
_diffrn_reflns_limit_k_max 23
_diffrn_reflns_limit_k_min -25
_diffrn_reflns_limit_l_max 20
_diffrn_reflns_limit_l_min -20
_diffrn_reflns_number 24913
_diffrn_reflns_point_group_measured_fraction_full 0.999
_diffrn_reflns_point_group_measured_fraction_max 0.910
_diffrn_reflns_theta_full 25.242
_diffrn_reflns_theta_max 30.550
_diffrn_reflns_theta_min 1.797
_diffrn_source 'Mo Genix'
_diffrn_source_current 1.000
_diffrn_source_power 0.050
_diffrn_source_voltage 50
_exptl_absorpt_coefficient_mu 6.960
_exptl_absorpt_correction_T_max 0.8033
_exptl_absorpt_correction_T_min 0.3674
_exptl_absorpt_correction_type integration
_exptl_absorpt_process_details
;
STOE X-Red32, absorption correction by Gaussian integration, analogous to
P. Coppens, "The Evaluation of Absorption and Extinction in Single-Crystal
Structure Analysis", published in
F. R. Ahmed (Editor), "Crystallographic Computing",
Munksgaard, Copenhagen (1970), 255 - 270
;
_exptl_crystal_colour yellow
_exptl_crystal_density_diffrn 1.717
_exptl_crystal_description plate
_exptl_crystal_F_000 1360
_exptl_crystal_size_max 0.150
_exptl_crystal_size_mid 0.100
_exptl_crystal_size_min 0.030
_refine_diff_density_max 1.333
_refine_diff_density_min -2.226
_refine_diff_density_rms 0.203
_refine_ls_extinction_method none
_refine_ls_goodness_of_fit_ref 1.068
_refine_ls_hydrogen_treatment constr
_refine_ls_matrix_type full
_refine_ls_number_parameters 290
_refine_ls_number_reflns 7465
_refine_ls_number_restraints 0
_refine_ls_restrained_S_all 1.068
_refine_ls_R_factor_all 0.0569
_refine_ls_R_factor_gt 0.0390
_refine_ls_shift/su_max 0.001
_refine_ls_shift/su_mean 0.000
_refine_ls_structure_factor_coef Fsqd
_refine_ls_weighting_details 'w=1/[\s^2^(Fo^2^)+(0.0436P)^2^+9.0051P] where P=(Fo^2^+2Fc^2^)/3'
_refine_ls_weighting_scheme calc
_refine_ls_wR_factor_gt 0.0861
_refine_ls_wR_factor_ref 0.0942
_reflns_Friedel_coverage 0.000
_reflns_number_gt 5994
_reflns_number_total 7465
_reflns_threshold_expression 'I > 2\s(I)'
_cod_data_source_file c8ce01421c2.cif
_cod_data_source_block Pbcarbene
_cod_depositor_comments 'Adding full bibliography for 7231679--7231682.cif.'
_cod_database_code 7231680
_shelx_shelxl_version_number 2014/7
_shelx_space_group_comment
;
The symmetry employed for this shelxl refinement is uniquely defined
by the following loop, which should always be used as a source of
symmetry information in preference to the above space-group names.
They are only intended as comments.
;
_shelx_estimated_absorpt_t_min 0.422
_shelx_estimated_absorpt_t_max 0.818

loop_
_space_group_symop_operation_xyz
'x, y, z'
'-x+1/2, y+1/2, -z+1/2'
'-x, -y, -z'
'x-1/2, -y-1/2, z-1/2'

loop_
_atom_site_label
_atom_site_type_symbol
_atom_site_fract_x
_atom_site_fract_y
_atom_site_fract_z
_atom_site_U_iso_or_equiv
_atom_site_adp_type
_atom_site_occupancy
_atom_site_site_symmetry_order
_atom_site_calc_flag
_atom_site_refinement_flags_posn
_atom_site_refinement_flags_adp
Fe1 Fe 0.37348(6) 0.41626(4) 0.27222(5) 0.01750(14) Uani 1 1 d . .
N1 N 0.9801(4) 0.3516(2) 0.5136(3) 0.0180(8) Uani 1 1 d . .
N2 N 0.9513(4) 0.2838(2) 0.3946(3) 0.0175(8) Uani 1 1 d . .
P1 P 0.58890(12) 0.29471(7) 0.38719(8) 0.0174(2) Uani 1 1 d . .
P2 P 0.70522(12) 0.41610(7) 0.21902(8) 0.0169(2) Uani 1 1 d . .
Pb1 Pb 0.71772(2) 0.42430(2) 0.40165(2) 0.01686(6) Uani 1 1 d . .
C1 C 0.4258(5) 0.3336(3) 0.3650(3) 0.0182(9) Uani 1 1 d . .
C2 C 0.3595(5) 0.3949(3) 0.4085(3) 0.0196(9) Uani 1 1 d . .
H2 H 0.3950 0.4248 0.4569 0.023 Uiso 1 1 calc R U
C3 C 0.2321(5) 0.4031(3) 0.3666(4) 0.0228(10) Uani 1 1 d . .
H3 H 0.1683 0.4391 0.3824 0.027 Uiso 1 1 calc R U
C4 C 0.2175(5) 0.3483(3) 0.2977(4) 0.0258(11) Uani 1 1 d . .
H4 H 0.1418 0.3410 0.2593 0.031 Uiso 1 1 calc R U
C5 C 0.3357(5) 0.3055(3) 0.2957(3) 0.0209(10) Uani 1 1 d . .
H5 H 0.3520 0.2653 0.2553 0.025 Uiso 1 1 calc R U
C6 C 0.5388(5) 0.4546(3) 0.2075(3) 0.0188(9) Uani 1 1 d . .
C7 C 0.4776(5) 0.5124(3) 0.2584(4) 0.0233(10) Uani 1 1 d . .
H7 H 0.5179 0.5398 0.3072 0.028 Uiso 1 1 calc R U
C8 C 0.3461(5) 0.5222(3) 0.2241(4) 0.0261(11) Uani 1 1 d . .
H8 H 0.2850 0.5577 0.2453 0.031 Uiso 1 1 calc R U
C9 C 0.3226(5) 0.4696(3) 0.1527(4) 0.0244(11) Uani 1 1 d . .
H9 H 0.2429 0.4631 0.1182 0.029 Uiso 1 1 calc R U
C10 C 0.4408(5) 0.4282(3) 0.1425(3) 0.0231(10) Uani 1 1 d . .
H10 H 0.4529 0.3894 0.0994 0.028 Uiso 1 1 calc R U
C11 C 0.5764(5) 0.2579(3) 0.5079(3) 0.0234(10) Uani 1 1 d . .
C12 C 0.7043(5) 0.2164(3) 0.5298(4) 0.0291(12) Uani 1 1 d . .
H12A H 0.7767 0.2522 0.5346 0.044 Uiso 1 1 calc R U
H12B H 0.7210 0.1805 0.4811 0.044 Uiso 1 1 calc R U
H12C H 0.6972 0.1898 0.5879 0.044 Uiso 1 1 calc R U
C13 C 0.5564(6) 0.3178(4) 0.5811(4) 0.0324(13) Uani 1 1 d . .
H13A H 0.5619 0.2946 0.6417 0.049 Uiso 1 1 calc R U
H13B H 0.4700 0.3408 0.5715 0.049 Uiso 1 1 calc R U
H13C H 0.6245 0.3560 0.5768 0.049 Uiso 1 1 calc R U
C14 C 0.4617(5) 0.2026(3) 0.5076(4) 0.0335(13) Uani 1 1 d . .
H14A H 0.4750 0.1642 0.4612 0.050 Uiso 1 1 calc R U
H14B H 0.3797 0.2293 0.4936 0.050 Uiso 1 1 calc R U
H14C H 0.4571 0.1791 0.5678 0.050 Uiso 1 1 calc R U
C15 C 0.8077(4) 0.4955(3) 0.1761(3) 0.0184(9) Uani 1 1 d . .
C16 C 0.9512(5) 0.4755(3) 0.2006(4) 0.0243(10) Uani 1 1 d . .
H16A H 0.9727 0.4273 0.1733 0.036 Uiso 1 1 calc R U
H16B H 0.9631 0.4723 0.2672 0.036 Uiso 1 1 calc R U
H16C H 1.0090 0.5142 0.1771 0.036 Uiso 1 1 calc R U
C17 C 0.7905(5) 0.4989(3) 0.0722(4) 0.0263(11) Uani 1 1 d . .
H17A H 0.6995 0.5117 0.0557 0.039 Uiso 1 1 calc R U
H17B H 0.8119 0.4501 0.0461 0.039 Uiso 1 1 calc R U
H17C H 0.8492 0.5369 0.0482 0.039 Uiso 1 1 calc R U
C18 C 0.7761(5) 0.5719(3) 0.2167(4) 0.0228(10) Uani 1 1 d . .
H18A H 0.8381 0.6091 0.1947 0.034 Uiso 1 1 calc R U
H18B H 0.7833 0.5692 0.2835 0.034 Uiso 1 1 calc R U
H18C H 0.6867 0.5864 0.1980 0.034 Uiso 1 1 calc R U
C19 C 0.9125(4) 0.3487(3) 0.4318(3) 0.0175(9) Uani 1 1 d . .
C20 C 1.0595(5) 0.2892(3) 0.5274(3) 0.0197(9) Uani 1 1 d . .
C21 C 1.0411(4) 0.2460(3) 0.4520(3) 0.0181(9) Uani 1 1 d . .
C22 C 0.9725(6) 0.4120(3) 0.5782(4) 0.0277(12) Uani 1 1 d . .
H22A H 0.8990 0.4447 0.5606 0.041 Uiso 1 1 calc R U
H22B H 1.0543 0.4406 0.5785 0.041 Uiso 1 1 calc R U
H22C H 0.9589 0.3917 0.6393 0.041 Uiso 1 1 calc R U
C23 C 1.1461(5) 0.2790(3) 0.6112(3) 0.0256(11) Uani 1 1 d . .
H23A H 1.1898 0.2304 0.6086 0.038 Uiso 1 1 calc R U
H23B H 1.0928 0.2813 0.6656 0.038 Uiso 1 1 calc R U
H23C H 1.2121 0.3188 0.6140 0.038 Uiso 1 1 calc R U
C24 C 1.0987(5) 0.1724(3) 0.4278(4) 0.0268(11) Uani 1 1 d . .
H24A H 1.1520 0.1535 0.4796 0.040 Uiso 1 1 calc R U
H24B H 1.1539 0.1784 0.3747 0.040 Uiso 1 1 calc R U
H24C H 1.0281 0.1369 0.4131 0.040 Uiso 1 1 calc R U
C25 C 0.9047(5) 0.2559(3) 0.3062(3) 0.0223(10) Uani 1 1 d . .
H25A H 0.8372 0.2179 0.3150 0.033 Uiso 1 1 calc R U
H25B H 0.9780 0.2339 0.2740 0.033 Uiso 1 1 calc R U
H25C H 0.8674 0.2973 0.2700 0.033 Uiso 1 1 calc R U

loop_
_atom_site_aniso_label
_atom_site_aniso_U_11
_atom_site_aniso_U_22
_atom_site_aniso_U_33
_atom_site_aniso_U_23
_atom_site_aniso_U_13
_atom_site_aniso_U_12
Fe1 0.0158(3) 0.0223(4) 0.0145(3) 0.0020(3) 0.0010(2) -0.0002(3)
N1 0.0204(19) 0.0168(19) 0.0167(19) -0.0007(15) 0.0007(15) 0.0020(16)
N2 0.0202(19) 0.018(2) 0.0141(18) -0.0010(15) 0.0034(15) -0.0008(16)
P1 0.0184(6) 0.0208(6) 0.0131(5) 0.0016(4) 0.0020(4) 0.0004(5)
P2 0.0176(5) 0.0189(6) 0.0142(5) 0.0005(4) 0.0004(4) -0.0012(5)
Pb1 0.01863(9) 0.01894(9) 0.01297(8) -0.00040(7) -0.00012(6) 0.00080(7)
C1 0.020(2) 0.020(2) 0.014(2) 0.0009(17) 0.0025(17) -0.0028(19)
C2 0.021(2) 0.022(2) 0.015(2) 0.0017(18) 0.0041(18) 0.0031(19)
C3 0.020(2) 0.028(3) 0.020(2) 0.005(2) 0.0063(19) 0.005(2)
C4 0.022(2) 0.027(3) 0.029(3) 0.005(2) 0.004(2) -0.001(2)
C5 0.018(2) 0.023(2) 0.021(2) 0.0027(19) 0.0000(18) -0.0030(19)
C6 0.018(2) 0.026(2) 0.013(2) 0.0040(18) 0.0010(17) -0.0039(19)
C7 0.023(2) 0.024(3) 0.023(2) 0.004(2) 0.0027(19) -0.004(2)
C8 0.020(2) 0.029(3) 0.029(3) 0.010(2) 0.002(2) -0.002(2)
C9 0.017(2) 0.035(3) 0.022(2) 0.013(2) -0.0021(19) 0.001(2)
C10 0.019(2) 0.036(3) 0.014(2) 0.004(2) 0.0031(17) -0.006(2)
C11 0.020(2) 0.030(3) 0.021(2) 0.006(2) 0.0052(19) 0.002(2)
C12 0.024(2) 0.037(3) 0.027(3) 0.015(2) 0.000(2) 0.004(2)
C13 0.038(3) 0.043(3) 0.017(2) 0.007(2) 0.005(2) 0.006(3)
C14 0.027(3) 0.040(3) 0.033(3) 0.018(3) 0.004(2) -0.004(2)
C15 0.019(2) 0.022(2) 0.014(2) 0.0047(18) 0.0005(17) -0.0020(19)
C16 0.021(2) 0.027(3) 0.025(3) -0.001(2) 0.000(2) -0.005(2)
C17 0.028(3) 0.031(3) 0.019(2) 0.006(2) -0.002(2) -0.003(2)
C18 0.022(2) 0.020(2) 0.027(2) 0.001(2) 0.0018(19) -0.004(2)
C19 0.016(2) 0.023(2) 0.014(2) 0.0000(17) -0.0009(17) -0.0022(18)
C20 0.021(2) 0.019(2) 0.018(2) 0.0031(18) 0.0013(18) 0.0004(19)
C21 0.016(2) 0.018(2) 0.020(2) 0.0024(18) 0.0052(17) 0.0003(18)
C22 0.032(3) 0.030(3) 0.021(2) -0.007(2) -0.006(2) 0.006(2)
C23 0.028(3) 0.030(3) 0.018(2) 0.003(2) -0.005(2) 0.006(2)
C24 0.027(3) 0.025(3) 0.029(3) -0.003(2) 0.002(2) 0.004(2)
C25 0.025(2) 0.025(3) 0.017(2) -0.0078(19) 0.0020(19) -0.001(2)

loop_
_atom_type_symbol
_atom_type_description
_atom_type_scat_dispersion_real
_atom_type_scat_dispersion_imag
_atom_type_scat_source
C C 0.0033 0.0016 'International Tables Vol C Tables 4.2.6.8 and 6.1.1.4'
H H 0.0000 0.0000 'International Tables Vol C Tables 4.2.6.8 and 6.1.1.4'
Fe Fe 0.3463 0.8444 'International Tables Vol C Tables 4.2.6.8 and 6.1.1.4'
N N 0.0061 0.0033 'International Tables Vol C Tables 4.2.6.8 and 6.1.1.4'
P P 0.1023 0.0942 'International Tables Vol C Tables 4.2.6.8 and 6.1.1.4'
Pb Pb -3.3944 10.1111 'International Tables Vol C Tables 4.2.6.8 and 6.1.1.4'

loop_
_geom_angle_atom_site_label_1
_geom_angle_atom_site_label_2
_geom_angle_atom_site_label_3
_geom_angle
C7 Fe1 C8 41.1(2)
C7 Fe1 C2 107.9(2)
C8 Fe1 C2 119.9(2)
C7 Fe1 C3 123.1(2)
C8 Fe1 C3 104.4(2)
C2 Fe1 C3 40.9(2)
C7 Fe1 C9 68.9(2)
C8 Fe1 C9 40.8(2)
C2 Fe1 C9 154.1(2)
C3 Fe1 C9 117.8(2)
C7 Fe1 C4 158.7(2)
C8 Fe1 C4 121.1(2)
C2 Fe1 C4 68.4(2)
C3 Fe1 C4 40.4(2)
C9 Fe1 C4 104.8(2)
C7 Fe1 C5 159.3(2)
C8 Fe1 C5 158.8(2)
C2 Fe1 C5 68.6(2)
C3 Fe1 C5 68.6(2)
C9 Fe1 C5 123.4(2)
C4 Fe1 C5 40.8(2)
C7 Fe1 C10 68.2(2)
C8 Fe1 C10 68.2(2)
C2 Fe1 C10 163.8(2)
C3 Fe1 C10 154.6(2)
C9 Fe1 C10 40.8(2)
C4 Fe1 C10 121.1(2)
C5 Fe1 C10 109.1(2)
C7 Fe1 C1 123.1(2)
C8 Fe1 C1 157.3(2)
C2 Fe1 C1 41.27(18)
C3 Fe1 C1 69.28(19)
C9 Fe1 C1 161.6(2)
C4 Fe1 C1 68.9(2)
C5 Fe1 C1 40.86(19)
C10 Fe1 C1 126.6(2)
C7 Fe1 C6 40.7(2)
C8 Fe1 C6 68.9(2)
C2 Fe1 C6 126.21(19)
C3 Fe1 C6 161.4(2)
C9 Fe1 C6 69.11(19)
C4 Fe1 C6 157.9(2)
C5 Fe1 C6 123.7(2)
C10 Fe1 C6 40.74(18)
C1 Fe1 C6 109.85(19)
C19 N1 C20 111.9(4)
C19 N1 C22 124.7(4)
C20 N1 C22 123.5(4)
C19 N2 C21 111.6(4)
C19 N2 C25 124.3(4)
C21 N2 C25 124.1(4)
C1 P1 C11 102.2(2)
C1 P1 Pb1 97.29(16)
C11 P1 Pb1 105.97(17)
C6 P2 C15 102.0(2)
C6 P2 Pb1 94.95(15)
C15 P2 Pb1 106.40(15)
C19 Pb1 P1 85.90(11)
C19 Pb1 P2 99.41(11)
P1 Pb1 P2 82.26(4)
C5 C1 C2 106.1(4)
C5 C1 P1 123.6(4)
C2 C1 P1 130.3(4)
C5 C1 Fe1 68.9(3)
C2 C1 Fe1 68.4(3)
P1 C1 Fe1 127.3(2)
C3 C2 C1 108.7(4)
C3 C2 Fe1 69.6(3)
C1 C2 Fe1 70.3(3)
C3 C2 H2 125.6
C1 C2 H2 125.6
Fe1 C2 H2 126.0
C4 C3 C2 108.0(4)
C4 C3 Fe1 70.0(3)
C2 C3 Fe1 69.5(3)
C4 C3 H3 126.0
C2 C3 H3 126.0
Fe1 C3 H3 126.2
C3 C4 C5 108.5(5)
C3 C4 Fe1 69.6(3)
C5 C4 Fe1 69.7(3)
C3 C4 H4 125.8
C5 C4 H4 125.8
Fe1 C4 H4 126.5
C4 C5 C1 108.7(5)
C4 C5 Fe1 69.5(3)
C1 C5 Fe1 70.2(3)
C4 C5 H5 125.7
C1 C5 H5 125.7
Fe1 C5 H5 126.2
C7 C6 C10 106.1(4)
C7 C6 P2 129.9(4)
C10 C6 P2 124.0(4)
C7 C6 Fe1 68.1(3)
C10 C6 Fe1 68.7(3)
P2 C6 Fe1 126.6(3)
C8 C7 C6 109.0(5)
C8 C7 Fe1 69.6(3)
C6 C7 Fe1 71.3(3)
C8 C7 H7 125.5
C6 C7 H7 125.5
Fe1 C7 H7 125.2
C9 C8 C7 108.2(5)
C9 C8 Fe1 69.9(3)
C7 C8 Fe1 69.3(3)
C9 C8 H8 125.9
C7 C8 H8 125.9
Fe1 C8 H8 126.4
C8 C9 C10 107.2(4)
C8 C9 Fe1 69.3(3)
C10 C9 Fe1 69.8(3)
C8 C9 H9 126.4
C10 C9 H9 126.4
Fe1 C9 H9 126.0
C9 C10 C6 109.5(5)
C9 C10 Fe1 69.4(3)
C6 C10 Fe1 70.6(3)
C9 C10 H10 125.3
C6 C10 H10 125.3
Fe1 C10 H10 126.3
C12 C11 C14 109.5(5)
C12 C11 C13 109.0(5)
C14 C11 C13 109.5(4)
C12 C11 P1 106.5(3)
C14 C11 P1 107.2(4)
C13 C11 P1 115.1(4)
C11 C12 H12A 109.5
C11 C12 H12B 109.5
H12A C12 H12B 109.5
C11 C12 H12C 109.5
H12A C12 H12C 109.5
H12B C12 H12C 109.5
C11 C13 H13A 109.5
C11 C13 H13B 109.5
H13A C13 H13B 109.5
C11 C13 H13C 109.5
H13A C13 H13C 109.5
H13B C13 H13C 109.5
C11 C14 H14A 109.5
C11 C14 H14B 109.5
H14A C14 H14B 109.5
C11 C14 H14C 109.5
H14A C14 H14C 109.5
H14B C14 H14C 109.5
C17 C15 C18 109.4(4)
C17 C15 C16 108.7(4)
C18 C15 C16 109.1(4)
C17 C15 P2 108.4(3)
C18 C15 P2 114.8(3)
C16 C15 P2 106.3(3)
C15 C16 H16A 109.5
C15 C16 H16B 109.5
H16A C16 H16B 109.5
C15 C16 H16C 109.5
H16A C16 H16C 109.5
H16B C16 H16C 109.5
C15 C17 H17A 109.5
C15 C17 H17B 109.5
H17A C17 H17B 109.5
C15 C17 H17C 109.5
H17A C17 H17C 109.5
H17B C17 H17C 109.5
C15 C18 H18A 109.5
C15 C18 H18B 109.5
H18A C18 H18B 109.5
C15 C18 H18C 109.5
H18A C18 H18C 109.5
H18B C18 H18C 109.5
N2 C19 N1 104.0(4)
N2 C19 Pb1 130.9(3)
N1 C19 Pb1 121.7(3)
C21 C20 N1 106.0(4)
C21 C20 C23 131.3(5)
N1 C20 C23 122.7(4)
C20 C21 N2 106.6(4)
C20 C21 C24 130.8(5)
N2 C21 C24 122.7(4)
N1 C22 H22A 109.5
N1 C22 H22B 109.5
H22A C22 H22B 109.5
N1 C22 H22C 109.5
H22A C22 H22C 109.5
H22B C22 H22C 109.5
C20 C23 H23A 109.5
C20 C23 H23B 109.5
H23A C23 H23B 109.5
C20 C23 H23C 109.5
H23A C23 H23C 109.5
H23B C23 H23C 109.5
C21 C24 H24A 109.5
C21 C24 H24B 109.5
H24A C24 H24B 109.5
C21 C24 H24C 109.5
H24A C24 H24C 109.5
H24B C24 H24C 109.5
N2 C25 H25A 109.5
N2 C25 H25B 109.5
H25A C25 H25B 109.5
N2 C25 H25C 109.5
H25A C25 H25C 109.5
H25B C25 H25C 109.5

loop_
_geom_bond_atom_site_label_1
_geom_bond_atom_site_label_2
_geom_bond_distance
Fe1 C7 2.036(5)
Fe1 C8 2.040(5)
Fe1 C2 2.042(5)
Fe1 C3 2.044(5)
Fe1 C9 2.047(5)
Fe1 C4 2.048(5)
Fe1 C5 2.051(5)
Fe1 C10 2.053(5)
Fe1 C1 2.068(5)
Fe1 C6 2.079(5)
N1 C19 1.365(6)
N1 C20 1.391(6)
N1 C22 1.440(6)
N2 C19 1.349(6)
N2 C21 1.399(6)
N2 C25 1.453(6)
P1 C1 1.824(5)
P1 C11 1.895(5)
P1 Pb1 2.6722(13)
P2 C6 1.835(5)
P2 C15 1.884(5)
P2 Pb1 2.6786(12)
Pb1 C19 2.434(5)
C1 C5 1.438(7)
C1 C2 1.449(7)
C2 C3 1.428(7)
C2 H2 0.9500
C3 C4 1.413(8)
C3 H3 0.9500
C4 C5 1.430(7)
C4 H4 0.9500
C5 H5 0.9500
C6 C7 1.431(7)
C6 C10 1.438(7)
C7 C8 1.429(7)
C7 H7 0.9500
C8 C9 1.423(8)
C8 H8 0.9500
C9 C10 1.428(7)
C9 H9 0.9500
C10 H10 0.9500
C11 C12 1.527(7)
C11 C14 1.533(7)
C11 C13 1.534(8)
C12 H12A 0.9800
C12 H12B 0.9800
C12 H12C 0.9800
C13 H13A 0.9800
C13 H13B 0.9800
C13 H13C 0.9800
C14 H14A 0.9800
C14 H14B 0.9800
C14 H14C 0.9800
C15 C17 1.528(7)
C15 C18 1.531(7)
C15 C16 1.539(7)
C16 H16A 0.9800
C16 H16B 0.9800
C16 H16C 0.9800
C17 H17A 0.9800
C17 H17B 0.9800
C17 H17C 0.9800
C18 H18A 0.9800
C18 H18B 0.9800
C18 H18C 0.9800
C20 C21 1.356(7)
C20 C23 1.501(7)
C21 C24 1.491(7)
C22 H22A 0.9800
C22 H22B 0.9800
C22 H22C 0.9800
C23 H23A 0.9800
C23 H23B 0.9800
C23 H23C 0.9800
C24 H24A 0.9800
C24 H24B 0.9800
C24 H24C 0.9800
C25 H25A 0.9800
C25 H25B 0.9800
C25 H25C 0.9800
